data_4302949
loop_
_publ_author_name
'Patrick Achord'
'Etsuko Fujita'
'James T. Muckerman'
'Brian Scott'
'George C. Fortman'
'Manuel Temprado'
'Xiaochen Cai'
'Burjor Captain'
'Derek Isrow'
'John J. Weir'
'James Eric McDonough'
'Carl D. Hoff'

_publ_section_title
;
Experimental and Computational Studies of Binding of Dinitrogen, Nitriles,
Azides, Diazoalkanes, Pyridine, and Pyrazines to M(PR3)2(CO)3 (M = Mo, W; R
= Me,iPr).
;
_journal_name_full 'Inorganic Chemistry'
_journal_page_first 7891
_journal_page_last 7904
_journal_paper_doi 10.1021/ic900764e
_journal_volume 48
_journal_year 2009
_chemical_formula_sum 'C28 H45 F2 N O3 P2 W'
_chemical_formula_weight 727.44
_chemical_name_systematic
; 
 ? 
;
_space_group_IT_number 14
_symmetry_cell_setting monoclinic
_symmetry_space_group_name_Hall '-P 2yn'
_symmetry_space_group_name_H-M 'P 1 21/n 1'
_atom_sites_solution_hydrogens geom
_atom_sites_solution_primary direct
_atom_sites_solution_secondary difmap
_audit_creation_method SHELXL-97
_cell_angle_alpha 90.00
_cell_angle_beta 95.2900(10)
_cell_angle_gamma 90.00
_cell_formula_units_Z 8
_cell_length_a 25.0970(9)
_cell_length_b 10.3565(4)
_cell_length_c 25.5892(9)
_cell_measurement_reflns_used 9986
_cell_measurement_temperature 296(2)
_cell_measurement_theta_max 23.30
_cell_measurement_theta_min 2.18
_cell_volume 6622.7(4)
_computing_cell_refinement 'SAINT+  V7.46A (Bruker, 2007)'
_computing_data_collection 'APEX2 v2.2-0 (Bruker, 2007)'
_computing_data_reduction 'SAINT+  V7.46A (Bruker, 2007)'
_computing_molecular_graphics 'XSHELL v4.02 (Bruker, 2000)'
_computing_publication_material 'XCIF v6.12 (Bruker, 2001)'
_computing_structure_refinement 'SHELXL-97 (Sheldrick, 2008)'
_computing_structure_solution 'SHELXS-97 (Sheldrick, 2008)'
_diffrn_ambient_temperature 296(2)
_diffrn_measured_fraction_theta_full 1.000
_diffrn_measured_fraction_theta_max 1.000
_diffrn_measurement_device_type 'Bruker SMART APEX2 CCD diffractometer'
_diffrn_measurement_method 'omega scans'
_diffrn_radiation_monochromator graphite
_diffrn_radiation_source 'fine-focus sealed tube'
_diffrn_radiation_type MoK\a
_diffrn_radiation_wavelength 0.71073
_diffrn_reflns_av_R_equivalents 0.0390
_diffrn_reflns_av_sigmaI/netI 0.0321
_diffrn_reflns_limit_h_max 29
_diffrn_reflns_limit_h_min -29
_diffrn_reflns_limit_k_max 12
_diffrn_reflns_limit_k_min -12
_diffrn_reflns_limit_l_max 30
_diffrn_reflns_limit_l_min -30
_diffrn_reflns_number 52229
_diffrn_reflns_theta_full 25.00
_diffrn_reflns_theta_max 25.00
_diffrn_reflns_theta_min 1.09
_exptl_absorpt_coefficient_mu 3.623
_exptl_absorpt_correction_T_max 0.9311
_exptl_absorpt_correction_T_min 0.4303
_exptl_absorpt_correction_type multi-scan
_exptl_absorpt_process_details '(SADABS 2007/4 Bruker)'
_exptl_crystal_colour Purple
_exptl_crystal_density_diffrn 1.459
_exptl_crystal_density_method 'not measured'
_exptl_crystal_description Bar
_exptl_crystal_F_000 2928
_exptl_crystal_size_max 0.28
_exptl_crystal_size_mid 0.12
_exptl_crystal_size_min 0.02
_refine_diff_density_max 2.360
_refine_diff_density_min -0.698
_refine_diff_density_rms 0.104
_refine_ls_extinction_method none
_refine_ls_goodness_of_fit_ref 1.037
_refine_ls_hydrogen_treatment constr
_refine_ls_matrix_type full
_refine_ls_number_parameters 667
_refine_ls_number_reflns 11674
_refine_ls_number_restraints 0
_refine_ls_restrained_S_all 1.037
_refine_ls_R_factor_all 0.0621
_refine_ls_R_factor_gt 0.0418
_refine_ls_shift/su_max 0.002
_refine_ls_shift/su_mean 0.000
_refine_ls_structure_factor_coef Fsqd
_refine_ls_weighting_details 'calc w=1/[\s^2^(Fo^2^)+(0.0588P)^2^+9.5717P] where P=(Fo^2^+2Fc^2^)/3'
_refine_ls_weighting_scheme calc
_refine_ls_wR_factor_gt 0.1036
_refine_ls_wR_factor_ref 0.1161
_reflns_number_gt 8747
_reflns_number_total 11674
_reflns_threshold_expression >2sigma(I)
_cod_data_source_file ic900764e_si_002_7.cif
_cod_data_source_block WkF2BN
_cod_depositor_comments
;
The following automatic conversions were performed:
'_symmetry_cell_setting' value 'Monoclinic' changed to 'monoclinic'
according to '/home/saulius/struct/CIF-dictionaries/cif_core.dic'
dictionary named 'cif_core.dic' version 2.4.1 from
2010-06-29.

'_exptl_absorpt_correction_type' value 'Multi-scan' changed
to 'multi-scan' according to
'/home/saulius/struct/CIF-dictionaries/cif_core.dic' dictionary named
'cif_core.dic' version 2.4.1 from 2010-06-29.

Automatic conversion script
Id: cif_fix_enum 1527 2010-12-29 10:47:43Z saulius 
;
_cod_database_code 4302949

loop_
_symmetry_equiv_pos_as_xyz
'x, y, z'
'-x+1/2, y+1/2, -z+1/2'
'-x, -y, -z'
'x-1/2, -y-1/2, z-1/2'

loop_
_atom_site_label
_atom_site_type_symbol
_atom_site_fract_x
_atom_site_fract_y
_atom_site_fract_z
_atom_site_U_iso_or_equiv
_atom_site_adp_type
_atom_site_occupancy
_atom_site_symmetry_multiplicity
_atom_site_calc_flag
_atom_site_refinement_flags
_atom_site_disorder_assembly
_atom_site_disorder_group
W1 W 0.875780(12) 0.67508(3) 0.859266(11) 0.06661(11) Uani 1 1 d . . .
W2 W 0.104162(10) 0.15567(2) 0.643381(9) 0.05009(9) Uani 1 1 d . . .
P1 P 0.95083(10) 0.8326(2) 0.85565(12) 0.0988(8) Uani 1 1 d . . .
P2 P 0.80514(8) 0.5105(2) 0.87081(8) 0.0800(6) Uani 1 1 d . . .
P3 P 0.18603(8) 0.0178(2) 0.64757(8) 0.0764(5) Uani 1 1 d . . .
P4 P 0.02599(8) 0.30526(18) 0.62757(7) 0.0649(5) Uani 1 1 d . . .
O11 O 0.9637(3) 0.4598(7) 0.8587(4) 0.148(3) Uani 1 1 d . . .
O12 O 0.7969(4) 0.9087(9) 0.8350(4) 0.192(4) Uani 1 1 d . . .
O13 O 0.8598(4) 0.6220(10) 0.7396(3) 0.190(4) Uani 1 1 d . . .
O21 O 0.1674(3) 0.3549(7) 0.7173(3) 0.134(3) Uani 1 1 d . . .
O22 O 0.0361(3) -0.0904(6) 0.6097(3) 0.125(2) Uani 1 1 d . . .
O23 O 0.0689(2) 0.0664(6) 0.7509(2) 0.1012(18) Uani 1 1 d . . .
F1 F 0.8243(4) 0.9213(8) 1.0271(4) 0.188(4) Uani 1 1 d . . .
F2 F 0.9329(4) 0.5659(10) 1.0578(3) 0.213(4) Uani 1 1 d . . .
F3 F 0.2019(3) 0.4685(7) 0.5238(3) 0.173(3) Uani 1 1 d . . .
F4 F 0.0935(3) 0.1651(8) 0.4336(2) 0.149(3) Uani 1 1 d . . .
N1 N 0.8784(2) 0.7057(6) 0.9418(2) 0.0757(16) Uani 1 1 d . . .
N2 N 0.1239(2) 0.2220(6) 0.5683(2) 0.0621(13) Uani 1 1 d . . .
C11 C 0.9305(3) 0.5381(9) 0.8616(3) 0.090(2) Uani 1 1 d . . .
C12 C 0.8247(4) 0.8231(10) 0.8459(5) 0.118(3) Uani 1 1 d . . .
C13 C 0.8668(4) 0.6453(10) 0.7845(3) 0.117(4) Uani 1 1 d . . .
C21 C 0.1454(3) 0.2879(8) 0.6871(3) 0.079(2) Uani 1 1 d . . .
C22 C 0.0611(3) 0.0020(7) 0.6176(3) 0.0740(19) Uani 1 1 d . . .
C23 C 0.0825(3) 0.0998(7) 0.7105(3) 0.0683(17) Uani 1 1 d . . .
C31 C 1.0144(5) 0.7762(15) 0.8897(8) 0.172(6) Uani 1 1 d . . .
H31 H 1.0209 0.6945 0.8721 0.207 Uiso 1 1 calc R . .
C32 C 1.0119(6) 0.7356(18) 0.9475(7) 0.199(7) Uani 1 1 d . . .
H32A H 1.0443 0.6913 0.9597 0.299 Uiso 1 1 calc R . .
H32B H 0.9819 0.6792 0.9501 0.299 Uiso 1 1 calc R . .
H32C H 1.0080 0.8110 0.9686 0.299 Uiso 1 1 calc R . .
C33 C 1.0659(5) 0.8486(15) 0.8870(9) 0.259(11) Uani 1 1 d . . .
H33A H 1.0597 0.9392 0.8913 0.388 Uiso 1 1 calc R . .
H33B H 1.0792 0.8338 0.8535 0.388 Uiso 1 1 calc R . .
H33C H 1.0918 0.8190 0.9144 0.388 Uiso 1 1 calc R . .
C34 C 0.9387(6) 0.9979(11) 0.8793(6) 0.154(5) Uani 1 1 d . . .
H34 H 0.9079 1.0265 0.8557 0.184 Uiso 1 1 calc R . .
C35 C 0.9189(8) 1.0066(11) 0.9307(6) 0.234(9) Uani 1 1 d . . .
H35A H 0.9486 1.0095 0.9572 0.351 Uiso 1 1 calc R . .
H35B H 0.8972 0.9324 0.9364 0.351 Uiso 1 1 calc R . .
H35C H 0.8978 1.0835 0.9327 0.351 Uiso 1 1 calc R . .
C36 C 0.9801(6) 1.1020(12) 0.8723(7) 0.217(8) Uani 1 1 d . . .
H36A H 0.9628 1.1845 0.8685 0.325 Uiso 1 1 calc R . .
H36B H 0.9980 1.0840 0.8415 0.325 Uiso 1 1 calc R . .
H36C H 1.0059 1.1034 0.9025 0.325 Uiso 1 1 calc R . .
C37 C 0.9689(6) 0.8666(15) 0.7869(6) 0.163(6) Uani 1 1 d . . .
H37 H 0.9976 0.9309 0.7904 0.195 Uiso 1 1 calc R . .
C38 C 0.9928(7) 0.7462(17) 0.7636(7) 0.249(11) Uani 1 1 d . . .
H38A H 0.9646 0.6943 0.7467 0.373 Uiso 1 1 calc R . .
H38B H 1.0119 0.6972 0.7912 0.373 Uiso 1 1 calc R . .
H38C H 1.0169 0.7715 0.7385 0.373 Uiso 1 1 calc R . .
C39 C 0.9223(8) 0.9308(18) 0.7560(6) 0.237(10) Uani 1 1 d . . .
H39A H 0.9287 0.9337 0.7196 0.356 Uiso 1 1 calc R . .
H39B H 0.9183 1.0171 0.7687 0.356 Uiso 1 1 calc R . .
H39C H 0.8903 0.8826 0.7599 0.356 Uiso 1 1 calc R . .
C40 C 0.8142(6) 0.4229(14) 0.9350(5) 0.166(6) Uani 1 1 d . . .
H40 H 0.8098 0.4938 0.9596 0.199 Uiso 1 1 calc R . .
C41 C 0.7706(7) 0.3339(16) 0.9483(6) 0.260(11) Uani 1 1 d . . .
H41A H 0.7723 0.2554 0.9286 0.389 Uiso 1 1 calc R . .
H41B H 0.7365 0.3745 0.9398 0.389 Uiso 1 1 calc R . .
H41C H 0.7749 0.3145 0.9851 0.389 Uiso 1 1 calc R . .
C42 C 0.8676(6) 0.3790(13) 0.9528(5) 0.167(5) Uani 1 1 d . . .
H42A H 0.8678 0.3443 0.9876 0.251 Uiso 1 1 calc R . .
H42B H 0.8921 0.4504 0.9531 0.251 Uiso 1 1 calc R . .
H42C H 0.8784 0.3133 0.9295 0.251 Uiso 1 1 calc R . .
C43 C 0.7355(4) 0.5710(17) 0.8717(7) 0.172(6) Uani 1 1 d . . .
H43 H 0.7132 0.4978 0.8806 0.206 Uiso 1 1 calc R . .
C44 C 0.7329(6) 0.6744(16) 0.9160(9) 0.249(11) Uani 1 1 d . . .
H44A H 0.7539 0.7482 0.9081 0.374 Uiso 1 1 calc R . .
H44B H 0.7469 0.6382 0.9490 0.374 Uiso 1 1 calc R . .
H44C H 0.6965 0.7004 0.9180 0.374 Uiso 1 1 calc R . .
C45 C 0.7167(7) 0.612(3) 0.8123(9) 0.341(17) Uani 1 1 d . . .
H45A H 0.6827 0.5727 0.8016 0.512 Uiso 1 1 calc R . .
H45B H 0.7427 0.5825 0.7897 0.512 Uiso 1 1 calc R . .
H45C H 0.7136 0.7038 0.8100 0.512 Uiso 1 1 calc R . .
C46 C 0.7946(6) 0.3888(16) 0.8159(6) 0.181(6) Uani 1 1 d . . .
H46 H 0.7867 0.4390 0.7837 0.218 Uiso 1 1 calc R . .
C47 C 0.8426(7) 0.3161(16) 0.8088(9) 0.270(13) Uani 1 1 d . . .
H47A H 0.8567 0.2806 0.8418 0.404 Uiso 1 1 calc R . .
H47B H 0.8687 0.3721 0.7955 0.404 Uiso 1 1 calc R . .
H47C H 0.8341 0.2474 0.7842 0.404 Uiso 1 1 calc R . .
C48 C 0.7499(9) 0.297(2) 0.8179(8) 0.350(17) Uani 1 1 d . . .
H48A H 0.7373 0.2707 0.7829 0.525 Uiso 1 1 calc R . .
H48B H 0.7213 0.3370 0.8342 0.525 Uiso 1 1 calc R . .
H48C H 0.7620 0.2219 0.8379 0.525 Uiso 1 1 calc R . .
C49 C 0.8779(3) 0.7229(8) 0.9859(3) 0.086(2) Uani 1 1 d . . .
C50 C 0.8786(4) 0.7416(11) 1.0419(3) 0.100(3) Uani 1 1 d . . .
C51 C 0.8530(6) 0.8397(16) 1.0609(6) 0.148(6) Uani 1 1 d . . .
C52 C 0.8491(7) 0.874(2) 1.1144(7) 0.177(8) Uani 1 1 d . . .
H52 H 0.8299 0.9421 1.1267 0.213 Uiso 1 1 calc R . .
C53 C 0.8792(8) 0.785(2) 1.1442(7) 0.192(11) Uani 1 1 d . . .
H53 H 0.8802 0.7994 1.1802 0.231 Uiso 1 1 calc R . .
C54 C 0.9079(7) 0.6815(19) 1.1306(5) 0.184(7) Uani 1 1 d . . .
H54 H 0.9261 0.6277 1.1552 0.220 Uiso 1 1 calc R . .
C55 C 0.9077(5) 0.6618(13) 1.0768(4) 0.119(4) Uani 1 1 d . . .
C56 C 0.2490(5) 0.1042(18) 0.6434(10) 0.263(12) Uani 1 1 d . . .
H56 H 0.2487 0.1412 0.6786 0.316 Uiso 1 1 calc R . .
C57 C 0.2516(4) 0.2259(15) 0.6192(6) 0.168(6) Uani 1 1 d . . .
H57A H 0.2826 0.2714 0.6342 0.252 Uiso 1 1 calc R . .
H57B H 0.2200 0.2745 0.6248 0.252 Uiso 1 1 calc R . .
H57C H 0.2539 0.2147 0.5823 0.252 Uiso 1 1 calc R . .
C58 C 0.3021(4) 0.0369(15) 0.6565(7) 0.231(9) Uani 1 1 d . . .
H58A H 0.3201 0.0275 0.6252 0.347 Uiso 1 1 calc R . .
H58B H 0.2960 -0.0468 0.6709 0.347 Uiso 1 1 calc R . .
H58C H 0.3238 0.0873 0.6817 0.347 Uiso 1 1 calc R . .
C59 C 0.1856(7) -0.1067(17) 0.5970(6) 0.262(12) Uani 1 1 d . . .
H59 H 0.1571 -0.1564 0.6114 0.314 Uiso 1 1 calc R . .
C60 C 0.1582(5) -0.0956(13) 0.5484(4) 0.154(5) Uani 1 1 d . . .
H60A H 0.1791 -0.0464 0.5258 0.231 Uiso 1 1 calc R . .
H60B H 0.1248 -0.0525 0.5515 0.231 Uiso 1 1 calc R . .
H60C H 0.1515 -0.1800 0.5337 0.231 Uiso 1 1 calc R . .
C61 C 0.2270(6) -0.2194(15) 0.6046(7) 0.242(10) Uani 1 1 d . . .
H61A H 0.2146 -0.2916 0.5833 0.363 Uiso 1 1 calc R . .
H61B H 0.2309 -0.2450 0.6408 0.363 Uiso 1 1 calc R . .
H61C H 0.2609 -0.1911 0.5944 0.363 Uiso 1 1 calc R . .
C62 C 0.2010(4) -0.0772(12) 0.7097(4) 0.126(4) Uani 1 1 d . . .
H62 H 0.2345 -0.1243 0.7066 0.151 Uiso 1 1 calc R . .
C63 C 0.2106(5) 0.0155(14) 0.7569(4) 0.187(7) Uani 1 1 d . . .
H63A H 0.1804 0.0720 0.7579 0.280 Uiso 1 1 calc R . .
H63B H 0.2423 0.0657 0.7534 0.280 Uiso 1 1 calc R . .
H63C H 0.2152 -0.0337 0.7888 0.280 Uiso 1 1 calc R . .
C64 C 0.1577(7) -0.1763(13) 0.7157(7) 0.202(8) Uani 1 1 d . . .
H64A H 0.1672 -0.2280 0.7463 0.302 Uiso 1 1 calc R . .
H64B H 0.1539 -0.2307 0.6852 0.302 Uiso 1 1 calc R . .
H64C H 0.1244 -0.1330 0.7195 0.302 Uiso 1 1 calc R . .
C65 C 0.0432(5) 0.4729(12) 0.6137(9) 0.239(11) Uani 1 1 d . . .
H65 H 0.0380 0.4566 0.5759 0.287 Uiso 1 1 calc R . .
C66 C 0.0905(5) 0.5200(10) 0.6092(6) 0.157(5) Uani 1 1 d . . .
H66A H 0.0925 0.5503 0.5740 0.235 Uiso 1 1 calc R . .
H66B H 0.1169 0.4539 0.6170 0.235 Uiso 1 1 calc R . .
H66C H 0.0971 0.5904 0.6333 0.235 Uiso 1 1 calc R . .
C67 C 0.0001(6) 0.5758(14) 0.6091(8) 0.263(11) Uani 1 1 d . . .
H67A H -0.0164 0.5810 0.6414 0.394 Uiso 1 1 calc R . .
H67B H -0.0264 0.5539 0.5811 0.394 Uiso 1 1 calc R . .
H67C H 0.0158 0.6576 0.6019 0.394 Uiso 1 1 calc R . .
C68 C -0.0248(7) 0.251(2) 0.5763(8) 0.339(18) Uani 1 1 d . . .
H68 H -0.0414 0.1787 0.5935 0.407 Uiso 1 1 calc R . .
C69 C -0.0098(4) 0.1922(12) 0.5300(4) 0.133(4) Uani 1 1 d . . .
H69A H -0.0376 0.1345 0.5163 0.199 Uiso 1 1 calc R . .
H69B H 0.0228 0.1446 0.5379 0.199 Uiso 1 1 calc R . .
H69C H -0.0044 0.2576 0.5045 0.199 Uiso 1 1 calc R . .
C70 C -0.0721(9) 0.336(2) 0.5607(10) 0.356(18) Uani 1 1 d . . .
H70A H -0.0610 0.4076 0.5405 0.534 Uiso 1 1 calc R . .
H70B H -0.0866 0.3679 0.5917 0.534 Uiso 1 1 calc R . .
H70C H -0.0990 0.2875 0.5401 0.534 Uiso 1 1 calc R . .
C71 C -0.0152(6) 0.3300(14) 0.6857(7) 0.176(6) Uani 1 1 d . . .
H71 H -0.0412 0.3967 0.6735 0.211 Uiso 1 1 calc R . .
C72 C 0.0241(9) 0.402(2) 0.7284(6) 0.278(13) Uani 1 1 d . . .
H72A H 0.0378 0.3414 0.7547 0.417 Uiso 1 1 calc R . .
H72B H 0.0051 0.4693 0.7446 0.417 Uiso 1 1 calc R . .
H72C H 0.0534 0.4389 0.7118 0.417 Uiso 1 1 calc R . .
C73 C -0.0490(8) 0.192(3) 0.6747(19) 0.76(5) Uani 1 1 d . . .
H73A H -0.0702 0.1963 0.6415 1.146 Uiso 1 1 calc R . .
H73B H -0.0721 0.1778 0.7021 1.146 Uiso 1 1 calc R . .
H73C H -0.0242 0.1211 0.6742 1.146 Uiso 1 1 calc R . .
C74 C 0.1337(3) 0.2614(7) 0.5283(3) 0.0713(18) Uani 1 1 d . . .
C75 C 0.1464(3) 0.3157(9) 0.4794(3) 0.082(2) Uani 1 1 d . . .
C76 C 0.1801(4) 0.4237(10) 0.4780(4) 0.103(3) Uani 1 1 d . . .
C77 C 0.1950(6) 0.4733(12) 0.4327(6) 0.154(5) Uani 1 1 d . . .
H77 H 0.2202 0.5392 0.4327 0.184 Uiso 1 1 calc R . .
C78 C 0.1714(6) 0.4227(16) 0.3868(6) 0.150(6) Uani 1 1 d . . .
H78 H 0.1790 0.4612 0.3555 0.179 Uiso 1 1 calc R . .
C79 C 0.1375(5) 0.3191(15) 0.3841(4) 0.136(5) Uani 1 1 d . . .
H79 H 0.1228 0.2857 0.3522 0.164 Uiso 1 1 calc R . .
C80 C 0.1261(4) 0.2658(13) 0.4326(4) 0.108(3) Uani 1 1 d . . .

loop_
_atom_site_aniso_label
_atom_site_aniso_U_11
_atom_site_aniso_U_22
_atom_site_aniso_U_33
_atom_site_aniso_U_23
_atom_site_aniso_U_13
_atom_site_aniso_U_12
W1 0.06585(19) 0.07295(19) 0.06166(18) 0.00025(13) 0.00922(13) -0.00863(14)
W2 0.04767(15) 0.05987(16) 0.04254(14) -0.00360(11) 0.00313(10) -0.00006(11)
P1 0.0871(16) 0.0777(14) 0.136(2) -0.0179(13) 0.0334(15) -0.0236(12)
P2 0.0710(12) 0.0969(15) 0.0720(12) 0.0054(11) 0.0053(10) -0.0179(11)
P3 0.0605(11) 0.0970(14) 0.0710(12) -0.0127(10) 0.0025(9) 0.0198(10)
P4 0.0610(11) 0.0663(11) 0.0675(11) -0.0010(8) 0.0060(9) 0.0091(8)
O11 0.095(5) 0.114(5) 0.239(9) -0.060(6) 0.029(5) 0.015(4)
O12 0.142(7) 0.145(7) 0.286(12) 0.080(8) -0.004(7) 0.051(6)
O13 0.252(11) 0.257(10) 0.060(4) 0.006(5) 0.011(5) -0.090(9)
O21 0.119(5) 0.142(6) 0.134(6) -0.063(5) -0.017(4) -0.040(4)
O22 0.129(6) 0.089(4) 0.153(6) -0.009(4) -0.012(5) -0.038(4)
O23 0.116(5) 0.129(5) 0.062(3) 0.023(3) 0.024(3) -0.004(4)
F1 0.187(8) 0.154(7) 0.234(10) -0.053(6) 0.079(7) 0.034(6)
F2 0.263(11) 0.238(10) 0.125(6) 0.003(6) -0.046(6) 0.069(8)
F3 0.213(8) 0.167(6) 0.147(6) -0.005(5) 0.053(6) -0.081(6)
F4 0.135(5) 0.220(8) 0.090(4) -0.033(4) -0.003(4) -0.035(5)
N1 0.079(4) 0.079(4) 0.069(4) -0.010(3) 0.007(3) -0.002(3)
N2 0.055(3) 0.080(4) 0.052(3) 0.001(3) 0.008(3) -0.001(3)
C11 0.064(5) 0.098(6) 0.110(6) -0.027(5) 0.015(4) -0.018(5)
C12 0.092(7) 0.104(7) 0.155(10) 0.038(7) 0.004(7) 0.008(6)
C13 0.130(8) 0.159(9) 0.059(5) 0.022(6) 0.002(5) -0.037(7)
C21 0.072(5) 0.091(5) 0.072(5) -0.018(4) 0.003(4) -0.007(4)
C22 0.068(4) 0.073(5) 0.080(5) -0.006(4) 0.001(4) -0.012(4)
C23 0.069(4) 0.082(5) 0.055(4) -0.001(4) 0.008(3) 0.001(4)
C31 0.089(8) 0.150(11) 0.28(2) -0.023(13) 0.003(11) -0.035(8)
C32 0.109(10) 0.241(18) 0.233(18) -0.018(16) -0.065(12) 0.005(11)
C33 0.089(9) 0.212(17) 0.48(3) 0.008(17) 0.021(14) -0.061(10)
C34 0.162(11) 0.092(7) 0.215(14) -0.021(8) 0.060(10) -0.016(7)
C35 0.40(3) 0.095(9) 0.232(17) -0.071(10) 0.156(18) -0.076(12)
C36 0.204(15) 0.094(8) 0.36(2) -0.060(11) 0.072(15) -0.065(10)
C37 0.156(13) 0.155(12) 0.187(15) 0.014(11) 0.065(11) -0.065(10)
C38 0.30(2) 0.210(16) 0.273(19) -0.102(15) 0.222(18) -0.103(16)
C39 0.33(3) 0.226(19) 0.165(14) 0.085(13) 0.054(15) -0.103(19)
C40 0.170(12) 0.170(12) 0.153(11) 0.076(9) -0.008(9) -0.070(10)
C41 0.26(2) 0.31(2) 0.201(16) 0.120(15) -0.027(14) -0.172(18)
C42 0.175(13) 0.155(11) 0.163(12) 0.069(9) -0.026(10) 0.012(10)
C43 0.077(7) 0.226(17) 0.216(16) 0.053(13) 0.032(9) -0.016(9)
C44 0.171(15) 0.222(19) 0.38(3) 0.037(18) 0.172(18) 0.076(13)
C45 0.174(17) 0.49(4) 0.33(3) 0.22(3) -0.131(18) -0.09(2)
C46 0.166(13) 0.179(13) 0.201(14) -0.057(11) 0.023(11) -0.110(12)
C47 0.165(16) 0.202(17) 0.45(3) -0.20(2) 0.046(19) -0.042(13)
C48 0.35(3) 0.44(3) 0.28(2) -0.19(2) 0.15(2) -0.29(3)
C49 0.089(6) 0.090(6) 0.078(6) -0.013(5) 0.009(4) -0.014(4)
C50 0.089(6) 0.143(8) 0.071(5) -0.038(6) 0.021(5) -0.047(6)
C51 0.125(11) 0.181(14) 0.148(12) -0.086(11) 0.064(9) -0.062(10)
C52 0.146(15) 0.23(2) 0.164(16) -0.075(14) 0.057(11) -0.083(14)
C53 0.157(17) 0.29(3) 0.138(14) -0.126(17) 0.063(12) -0.096(17)
C54 0.164(15) 0.29(2) 0.088(9) -0.004(11) -0.020(9) -0.056(14)
C55 0.129(9) 0.160(11) 0.064(6) -0.019(6) -0.010(6) -0.007(8)
C56 0.062(7) 0.221(17) 0.51(4) 0.15(2) 0.058(13) 0.009(9)
C57 0.083(8) 0.216(15) 0.204(14) 0.052(12) 0.009(8) -0.033(9)
C58 0.063(7) 0.220(16) 0.41(3) 0.040(17) 0.017(11) 0.044(9)
C59 0.251(18) 0.297(19) 0.210(15) -0.178(15) -0.127(14) 0.201(17)
C60 0.171(12) 0.169(11) 0.119(9) -0.076(8) -0.003(8) 0.029(9)
C61 0.182(14) 0.243(17) 0.29(2) -0.158(15) -0.060(13) 0.141(13)
C62 0.110(8) 0.139(9) 0.125(9) 0.015(7) -0.012(7) 0.063(7)
C63 0.179(13) 0.272(17) 0.098(8) -0.028(10) -0.047(8) 0.111(12)
C64 0.204(17) 0.136(12) 0.27(2) 0.095(12) 0.055(14) 0.051(11)
C65 0.101(9) 0.092(8) 0.53(3) 0.104(13) 0.056(14) 0.028(7)
C66 0.138(10) 0.088(7) 0.239(15) 0.004(8) -0.007(10) -0.026(7)
C67 0.185(15) 0.149(13) 0.47(3) 0.141(17) 0.113(17) 0.089(12)
C68 0.222(18) 0.42(3) 0.33(2) -0.28(2) -0.213(18) 0.24(2)
C69 0.114(8) 0.193(12) 0.083(6) -0.027(7) -0.039(6) 0.011(7)
C70 0.26(3) 0.34(3) 0.44(4) -0.16(3) -0.13(3) 0.15(2)
C71 0.144(12) 0.172(13) 0.226(16) 0.047(11) 0.091(12) 0.084(10)
C72 0.40(3) 0.33(2) 0.106(10) -0.076(14) 0.024(14) 0.20(2)
C73 0.171(18) 0.76(6) 1.42(11) 0.93(8) 0.39(4) 0.23(3)
C74 0.069(5) 0.085(5) 0.060(4) 0.002(4) 0.010(4) 0.010(4)
C75 0.076(5) 0.112(7) 0.060(4) 0.013(4) 0.019(4) 0.030(5)
C76 0.121(8) 0.100(7) 0.094(7) 0.028(6) 0.040(6) -0.001(6)
C77 0.175(13) 0.139(10) 0.160(11) 0.060(10) 0.084(11) 0.011(9)
C78 0.166(14) 0.182(15) 0.107(9) 0.067(10) 0.050(10) 0.069(11)
C79 0.136(10) 0.213(15) 0.063(6) 0.026(8) 0.025(6) 0.081(10)
C80 0.088(7) 0.169(10) 0.068(6) 0.013(6) 0.012(5) 0.039(7)

loop_
_atom_type_symbol
_atom_type_description
_atom_type_scat_dispersion_real
_atom_type_scat_dispersion_imag
_atom_type_scat_source
C C 0.0033 0.0016 'International Tables Vol C Tables 4.2.6.8 and 6.1.1.4'
H H 0.0000 0.0000 'International Tables Vol C Tables 4.2.6.8 and 6.1.1.4'
N N 0.0061 0.0033 'International Tables Vol C Tables 4.2.6.8 and 6.1.1.4'
O O 0.0106 0.0060 'International Tables Vol C Tables 4.2.6.8 and 6.1.1.4'
F F 0.0171 0.0103 'International Tables Vol C Tables 4.2.6.8 and 6.1.1.4'
P P 0.1023 0.0942 'International Tables Vol C Tables 4.2.6.8 and 6.1.1.4'
W W -0.8490 6.8722 'International Tables Vol C Tables 4.2.6.8 and 6.1.1.4'

loop_
_geom_angle_atom_site_label_1
_geom_angle_atom_site_label_2
_geom_angle_atom_site_label_3
_geom_angle
_geom_angle_site_symmetry_1
_geom_angle_site_symmetry_3
_geom_angle_publ_flag
C13 W1 C11 86.2(4) . . ?
C13 W1 C12 86.5(5) . . ?
C11 W1 C12 170.7(4) . . ?
C13 W1 N1 175.0(4) . . ?
C11 W1 N1 96.8(3) . . ?
C12 W1 N1 90.9(4) . . ?
C13 W1 P2 89.4(3) . . ?
C11 W1 P2 90.3(2) . . ?
C12 W1 P2 95.3(3) . . ?
N1 W1 P2 86.65(18) . . ?
C13 W1 P1 95.0(3) . . ?
C11 W1 P1 86.9(2) . . ?
C12 W1 P1 88.1(3) . . ?
N1 W1 P1 89.15(18) . . ?
P2 W1 P1 174.64(9) . . ?
C23 W2 C21 83.2(3) . . ?
C23 W2 C22 82.4(3) . . ?
C21 W2 C22 165.1(3) . . ?
C23 W2 N2 176.9(2) . . ?
C21 W2 N2 97.6(3) . . ?
C22 W2 N2 97.0(3) . . ?
C23 W2 P3 95.1(2) . . ?
C21 W2 P3 89.2(2) . . ?
C22 W2 P3 88.7(2) . . ?
N2 W2 P3 87.98(15) . . ?
C23 W2 P4 92.7(2) . . ?
C21 W2 P4 91.4(2) . . ?
C22 W2 P4 92.7(2) . . ?
N2 W2 P4 84.19(15) . . ?
P3 W2 P4 172.16(7) . . ?
C31 P1 C34 107.5(7) . . ?
C31 P1 C37 103.2(8) . . ?
C34 P1 C37 101.1(7) . . ?
C31 P1 W1 113.5(5) . . ?
C34 P1 W1 116.4(4) . . ?
C37 P1 W1 113.7(4) . . ?
C43 P2 C40 100.9(7) . . ?
C43 P2 C46 99.6(8) . . ?
C40 P2 C46 109.0(8) . . ?
C43 P2 W1 116.8(5) . . ?
C40 P2 W1 113.9(4) . . ?
C46 P2 W1 114.9(4) . . ?
C59 P3 C56 104.6(11) . . ?
C59 P3 C62 102.5(7) . . ?
C56 P3 C62 101.5(8) . . ?
C59 P3 W2 115.0(4) . . ?
C56 P3 W2 115.5(5) . . ?
C62 P3 W2 115.9(3) . . ?
C65 P4 C68 108.3(11) . . ?
C65 P4 C71 100.3(8) . . ?
C68 P4 C71 102.0(10) . . ?
C65 P4 W2 115.0(4) . . ?
C68 P4 W2 114.1(4) . . ?
C71 P4 W2 115.5(4) . . ?
C49 N1 W1 177.6(7) . . ?
C74 N2 W2 177.8(6) . . ?
O11 C11 W1 174.2(9) . . ?
O12 C12 W1 175.3(11) . . ?
O13 C13 W1 176.7(9) . . ?
O21 C21 W2 171.6(8) . . ?
O22 C22 W2 171.0(7) . . ?
O23 C23 W2 179.4(7) . . ?
C33 C31 C32 106.9(15) . . ?
C33 C31 P1 122.1(13) . . ?
C32 C31 P1 115.5(10) . . ?
C35 C34 C36 110.9(12) . . ?
C35 C34 P1 115.7(9) . . ?
C36 C34 P1 118.9(9) . . ?
C39 C37 C38 118.1(16) . . ?
C39 C37 P1 109.3(11) . . ?
C38 C37 P1 110.3(11) . . ?
C42 C40 C41 114.3(12) . . ?
C42 C40 P2 117.4(10) . . ?
C41 C40 P2 117.9(10) . . ?
C44 C43 C45 118.6(17) . . ?
C44 C43 P2 109.9(10) . . ?
C45 C43 P2 105.6(12) . . ?
C47 C46 C48 108.2(17) . . ?
C47 C46 P2 112.4(11) . . ?
C48 C46 P2 117.5(12) . . ?
N1 C49 C50 178.2(11) . . ?
C51 C50 C55 118.1(11) . . ?
C51 C50 C49 120.5(12) . . ?
C55 C50 C49 121.3(10) . . ?
C50 C51 F1 119.3(13) . . ?
C50 C51 C52 128.5(18) . . ?
F1 C51 C52 112.2(15) . . ?
C53 C52 C51 107(2) . . ?
C54 C53 C52 131(2) . . ?
C53 C54 C55 114.7(17) . . ?
F2 C55 C50 117.8(9) . . ?
F2 C55 C54 121.7(14) . . ?
C50 C55 C54 120.4(13) . . ?
C57 C56 C58 115.8(11) . . ?
C57 C56 P3 122.6(10) . . ?
C58 C56 P3 120.6(12) . . ?
C60 C59 C61 116.6(10) . . ?
C60 C59 P3 123.6(10) . . ?
C61 C59 P3 118.7(9) . . ?
C64 C62 C63 113.8(12) . . ?
C64 C62 P3 110.6(9) . . ?
C63 C62 P3 110.0(8) . . ?
C66 C65 C67 112.4(11) . . ?
C66 C65 P4 127.4(9) . . ?
C67 C65 P4 120.2(10) . . ?
C69 C68 C70 107.2(16) . . ?
C69 C68 P4 120.7(13) . . ?
C70 C68 P4 119.2(12) . . ?
C72 C71 C73 142.1(18) . . ?
C72 C71 P4 104.6(10) . . ?
C73 C71 P4 93.3(15) . . ?
N2 C74 C75 177.5(9) . . ?
C80 C75 C76 117.2(9) . . ?
C80 C75 C74 121.5(9) . . ?
C76 C75 C74 121.3(8) . . ?
F3 C76 C77 120.0(12) . . ?
F3 C76 C75 117.0(8) . . ?
C77 C76 C75 122.7(12) . . ?
C76 C77 C78 117.2(14) . . ?
C77 C78 C79 124.3(13) . . ?
C78 C79 C80 115.8(13) . . ?
F4 C80 C75 117.7(9) . . ?
F4 C80 C79 119.9(11) . . ?
C75 C80 C79 122.4(13) . . ?

loop_
_geom_bond_atom_site_label_1
_geom_bond_atom_site_label_2
_geom_bond_distance
_geom_bond_site_symmetry_2
_geom_bond_publ_flag
W1 C13 1.932(9) . ?
W1 C11 1.972(10) . ?
W1 C12 2.008(10) . ?
W1 N1 2.130(6) . ?
W1 P2 2.496(2) . ?
W1 P1 2.500(2) . ?
W2 C23 1.937(7) . ?
W2 C21 1.996(8) . ?
W2 C22 2.001(7) . ?
W2 N2 2.140(5) . ?
W2 P3 2.4962(19) . ?
W2 P4 2.5032(18) . ?
P1 C31 1.841(15) . ?
P1 C34 1.850(11) . ?
P1 C37 1.890(14) . ?
P2 C43 1.859(13) . ?
P2 C40 1.872(11) . ?
P2 C46 1.888(13) . ?
P3 C59 1.826(11) . ?
P3 C56 1.828(13) . ?
P3 C62 1.878(10) . ?
P4 C65 1.831(12) . ?
P4 C68 1.833(13) . ?
P4 C71 1.906(13) . ?
O11 C11 1.169(10) . ?
O12 C12 1.146(11) . ?
O13 C13 1.170(10) . ?
O21 C21 1.143(8) . ?
O22 C22 1.152(8) . ?
O23 C23 1.169(7) . ?
F1 C51 1.366(18) . ?
F2 C55 1.295(13) . ?
F3 C76 1.332(11) . ?
F4 C80 1.327(13) . ?
N1 C49 1.145(9) . ?
N2 C74 1.149(8) . ?
C31 C33 1.502(16) . ?
C31 C32 1.544(19) . ?
C34 C35 1.453(16) . ?
C34 C36 1.520(15) . ?
C37 C39 1.50(2) . ?
C37 C38 1.528(19) . ?
C40 C42 1.450(16) . ?
C40 C41 1.494(16) . ?
C43 C44 1.56(2) . ?
C43 C45 1.61(2) . ?
C46 C47 1.45(2) . ?
C46 C48 1.478(17) . ?
C49 C50 1.443(11) . ?
C50 C51 1.319(16) . ?
C50 C55 1.377(15) . ?
C51 C52 1.42(2) . ?
C52 C53 1.37(3) . ?
C53 C54 1.36(2) . ?
C54 C55 1.391(16) . ?
C56 C57 1.407(18) . ?
C56 C58 1.513(16) . ?
C59 C60 1.372(15) . ?
C59 C61 1.562(16) . ?
C62 C64 1.514(17) . ?
C62 C63 1.545(15) . ?
C65 C66 1.299(15) . ?
C65 C67 1.515(15) . ?
C68 C69 1.412(18) . ?
C68 C70 1.50(2) . ?
C71 C72 1.59(2) . ?
C71 C73 1.68(4) . ?
C74 C75 1.435(10) . ?
C75 C80 1.359(13) . ?
C75 C76 1.404(13) . ?
C76 C77 1.352(13) . ?
C77 C78 1.368(18) . ?
C78 C79 1.368(18) . ?
C79 C80 1.413(14) . ?
